data_4343050
loop_
_publ_author_name
'Liu, Shan-Shan'
'Xu, Ling'
'Jiang, Shang-Da'
'Zhang, Yi-Quan'
'Meng, Yin-Shan'
'Wang, Zitao'
'Wang, Bing-Wu'
'Zhang, Wen-Xiong'
'Xi, Zhenfeng'
'Gao, Song'

_publ_section_title
;
 Half-Sandwich Complexes of Dy(III): A Janus-Motif with Facile Tunability
 of Magnetism.
;
_journal_issue 11
_journal_name_full 'Inorganic chemistry'
_journal_page_first 5162
_journal_page_last 5168
_journal_paper_doi 10.1021/ic502734z
_journal_volume 54
_journal_year 2015
_chemical_formula_moiety 'C57 H63 Dy O5'
_chemical_formula_sum 'C57 H63 Dy O5'
_chemical_formula_weight 990.57
_chemical_name_systematic
; 
 ? 
;
_space_group_IT_number 14
_symmetry_cell_setting monoclinic
_symmetry_space_group_name_Hall '-P 2ybc'
_symmetry_space_group_name_H-M 'P 1 21/c 1'
_atom_sites_solution_hydrogens geom
_atom_sites_solution_primary direct
_atom_sites_solution_secondary difmap
_audit_creation_method SHELXL-97
_cell_angle_alpha 90.00
_cell_angle_beta 105.43(3)
_cell_angle_gamma 90.00
_cell_formula_units_Z 4
_cell_length_a 13.822(3)
_cell_length_b 16.192(3)
_cell_length_c 23.408(5)
_cell_measurement_reflns_used 13898
_cell_measurement_temperature 173(2)
_cell_measurement_theta_max 27.4819
_cell_measurement_theta_min 1.2576
_cell_volume 5050.0(19)
_computing_cell_refinement 'CrystalClear (Rigaku Inc., 2008)'
_computing_data_collection 'CrystalClear (Rigaku Inc., 2008)'
_computing_data_reduction 'CrystalClear (Rigaku Inc., 2008)'
_computing_molecular_graphics
;
 Mercury: visualization and analysis of crystal structures, C. F. Macrae,
 P. R. Edgington, P. McCabe, E. Pidcock, G. P. Shields, R. Taylor,
 M. Towler and J. van de Streek, J. Appl. Cryst., 39, 453-457, 2006.
;
_computing_publication_material 'SHELX-97 (Sheldrick, 2008)'
_computing_structure_refinement 'SHELX-97 (Sheldrick, 2008)'
_computing_structure_solution 'SHELX-97 (Sheldrick, 2008)'
_diffrn_ambient_temperature 173(2)
_diffrn_detector_area_resol_mean 28.5714
_diffrn_measured_fraction_theta_full 0.996
_diffrn_measured_fraction_theta_max 0.996
_diffrn_measurement_device_type 'MM007HF + CCD (Saturn724+)'
_diffrn_measurement_method '\w scans at fixed \c = 45\%'
_diffrn_radiation_monochromator Confocal
_diffrn_radiation_source 'Rotating Anode'
_diffrn_radiation_type MoK\a
_diffrn_radiation_wavelength 0.71073
_diffrn_reflns_av_R_equivalents 0.0000
_diffrn_reflns_av_sigmaI/netI 0.0430
_diffrn_reflns_limit_h_max 17
_diffrn_reflns_limit_h_min -17
_diffrn_reflns_limit_k_max 20
_diffrn_reflns_limit_k_min 0
_diffrn_reflns_limit_l_max 30
_diffrn_reflns_limit_l_min 0
_diffrn_reflns_number 11522
_diffrn_reflns_theta_full 27.47
_diffrn_reflns_theta_max 27.47
_diffrn_reflns_theta_min 1.53
_exptl_absorpt_coefficient_mu 1.525
_exptl_absorpt_correction_T_max 1.0000
_exptl_absorpt_correction_T_min 0.7306
_exptl_absorpt_correction_type multi-scan
_exptl_absorpt_process_details 'CrystalClear (Rigaku Inc., 2008)'
_exptl_crystal_colour red
_exptl_crystal_density_diffrn 1.303
_exptl_crystal_density_method 'not measured'
_exptl_crystal_description block
_exptl_crystal_F_000 2044
_exptl_crystal_size_max 0.23
_exptl_crystal_size_mid 0.21
_exptl_crystal_size_min 0.19
_platon_squeeze_details
;
;
_refine_diff_density_max 1.565
_refine_diff_density_min -0.868
_refine_diff_density_rms 0.087
_refine_ls_extinction_method none
_refine_ls_goodness_of_fit_ref 1.177
_refine_ls_hydrogen_treatment constr
_refine_ls_matrix_type full
_refine_ls_number_parameters 572
_refine_ls_number_reflns 11522
_refine_ls_number_restraints 6
_refine_ls_restrained_S_all 1.179
_refine_ls_R_factor_all 0.0702
_refine_ls_R_factor_gt 0.0587
_refine_ls_shift/su_max 0.001
_refine_ls_shift/su_mean 0.000
_refine_ls_structure_factor_coef Fsqd
_refine_ls_weighting_details 'calc w=1/[\s^2^(Fo^2^)+(0.0290P)^2^+10.9022P] where P=(Fo^2^+2Fc^2^)/3'
_refine_ls_weighting_scheme calc
_refine_ls_wR_factor_gt 0.1115
_refine_ls_wR_factor_ref 0.1171
_reflns_number_gt 9795
_reflns_number_total 11522
_reflns_threshold_expression >2sigma(I)
_cod_data_source_file ic502734z_si_003.cif
_cod_data_source_block a
_cod_depositor_comments 'Adding full bibliography for 4343048--4343050.cif.'
_cod_original_cell_volume 5050.0(18)
_cod_original_sg_symbol_H-M P2(1)/c
_cod_database_code 4343050

loop_
_symmetry_equiv_pos_as_xyz
'x, y, z'
'-x, y+1/2, -z+1/2'
'-x, -y, -z'
'x, -y-1/2, z-1/2'

loop_
_atom_site_label
_atom_site_type_symbol
_atom_site_fract_x
_atom_site_fract_y
_atom_site_fract_z
_atom_site_U_iso_or_equiv
_atom_site_adp_type
_atom_site_occupancy
_atom_site_symmetry_multiplicity
_atom_site_calc_flag
_atom_site_refinement_flags
Dy1 Dy 0.187404(14) 0.251029(13) 0.184356(9) 0.03094(7) Uani 1 1 d .
O1 O 0.2082(2) 0.13736(18) 0.13197(13) 0.0340(7) Uani 1 1 d .
O2 O 0.2813(2) 0.16675(18) 0.25426(13) 0.0337(7) Uani 1 1 d .
O3 O 0.0638(3) 0.1492(2) 0.20024(16) 0.0503(9) Uani 1 1 d .
O4 O 0.1223(2) 0.3102(2) 0.25306(14) 0.0409(7) Uani 1 1 d .
O5 O 0.0364(2) 0.2990(2) 0.13204(13) 0.0362(7) Uani 1 1 d .
C1 C 0.1826(4) 0.0221(3) 0.0429(2) 0.0474(12) Uani 1 1 d .
H1 H 0.1313 0.0619 0.0405 0.057 Uiso 1 1 calc R
C2 C 0.1784(5) -0.0287(4) -0.0049(2) 0.0623(16) Uani 1 1 d .
H2 H 0.1240 -0.0244 -0.0395 0.075 Uiso 1 1 calc R
C3 C 0.2527(5) -0.0855(4) -0.0024(3) 0.0674(17) Uani 1 1 d .
H3 H 0.2493 -0.1209 -0.0353 0.081 Uiso 1 1 calc R
C4 C 0.3320(5) -0.0917(4) 0.0470(3) 0.0666(17) Uani 1 1 d .
H4 H 0.3841 -0.1306 0.0483 0.080 Uiso 1 1 calc R
C5 C 0.3358(4) -0.0407(3) 0.0955(2) 0.0523(13) Uani 1 1 d .
H5 H 0.3908 -0.0448 0.1298 0.063 Uiso 1 1 calc R
C6 C 0.2600(4) 0.0162(3) 0.0941(2) 0.0372(10) Uani 1 1 d .
C7 C 0.2607(3) 0.0720(3) 0.14500(19) 0.0344(9) Uani 1 1 d .
C8 C 0.3168(3) 0.0508(3) 0.20234(19) 0.0355(10) Uani 1 1 d .
H8 H 0.3523 -0.0001 0.2069 0.043 Uiso 1 1 calc R
C9 C 0.3247(3) 0.0981(3) 0.25321(18) 0.0305(9) Uani 1 1 d .
C10 C 0.3900(3) 0.0691(3) 0.31191(19) 0.0322(9) Uani 1 1 d .
C11 C 0.3740(4) 0.1016(3) 0.3634(2) 0.0414(11) Uani 1 1 d .
H11 H 0.3223 0.1411 0.3611 0.050 Uiso 1 1 calc R
C12 C 0.4329(4) 0.0769(3) 0.4178(2) 0.0480(12) Uani 1 1 d .
H12 H 0.4209 0.0987 0.4530 0.058 Uiso 1 1 calc R
C13 C 0.5101(4) 0.0202(3) 0.4216(2) 0.0425(11) Uani 1 1 d .
H13 H 0.5506 0.0031 0.4592 0.051 Uiso 1 1 calc R
C14 C 0.5274(3) -0.0107(3) 0.3707(2) 0.0407(11) Uani 1 1 d .
H14 H 0.5811 -0.0484 0.3733 0.049 Uiso 1 1 calc R
C15 C 0.4678(3) 0.0123(3) 0.3158(2) 0.0364(10) Uani 1 1 d .
H15 H 0.4796 -0.0103 0.2808 0.044 Uiso 1 1 calc R
C16 C 0.0618(5) 0.1169(4) 0.2580(3) 0.0694(18) Uani 1 1 d .
H16A H 0.1308 0.1097 0.2836 0.083 Uiso 1 1 calc R
H16B H 0.0252 0.1551 0.2779 0.083 Uiso 1 1 calc R
C17 C 0.0125(8) 0.0410(5) 0.2472(4) 0.120(3) Uani 1 1 d U
H17B H -0.0204 0.0274 0.2787 0.144 Uiso 1 1 calc R
H17A H 0.0598 -0.0038 0.2445 0.144 Uiso 1 1 calc R
C18 C -0.0664(7) 0.0541(5) 0.1867(4) 0.117(3) Uani 1 1 d U
H18A H -0.0882 0.0010 0.1665 0.141 Uiso 1 1 calc R
H18B H -0.1258 0.0846 0.1915 0.141 Uiso 1 1 calc R
C19 C -0.0077(5) 0.1043(4) 0.1541(3) 0.0663(17) Uani 1 1 d .
H19A H 0.0273 0.0682 0.1319 0.080 Uiso 1 1 calc R
H19B H -0.0520 0.1427 0.1261 0.080 Uiso 1 1 calc R
C20 C 0.1000(4) 0.3210(4) 0.3643(2) 0.0593(15) Uani 1 1 d .
H20 H 0.1638 0.3093 0.3581 0.071 Uiso 1 1 calc R
C21 C 0.0902(5) 0.3277(4) 0.4218(3) 0.0674(17) Uani 1 1 d .
H21 H 0.1474 0.3209 0.4545 0.081 Uiso 1 1 calc R
C22 C -0.0019(5) 0.3442(4) 0.4314(3) 0.0623(17) Uani 1 1 d .
H22 H -0.0086 0.3480 0.4707 0.075 Uiso 1 1 calc R
C23 C -0.0837(5) 0.3550(3) 0.3839(3) 0.0585(16) Uani 1 1 d .
H23 H -0.1470 0.3674 0.3905 0.070 Uiso 1 1 calc R
C24 C -0.0753(4) 0.3480(3) 0.3268(2) 0.0526(13) Uani 1 1 d .
H24 H -0.1330 0.3548 0.2943 0.063 Uiso 1 1 calc R
C25 C 0.0177(4) 0.3310(3) 0.3162(2) 0.0428(11) Uani 1 1 d .
C26 C 0.0327(4) 0.3224(3) 0.2552(2) 0.0437(11) Uani 1 1 d .
C27 C -0.0493(3) 0.3269(3) 0.2047(2) 0.0459(12) Uani 1 1 d .
H27 H -0.1135 0.3373 0.2107 0.055 Uiso 1 1 calc R
C28 C -0.0434(3) 0.3173(3) 0.1461(2) 0.0376(10) Uani 1 1 d .
C29 C -0.1355(3) 0.3274(3) 0.0954(2) 0.0433(11) Uani 1 1 d .
C30 C -0.2249(4) 0.3617(4) 0.1008(3) 0.0622(16) Uani 1 1 d .
H30 H -0.2306 0.3809 0.1381 0.075 Uiso 1 1 calc R
C31 C -0.3071(4) 0.3675(4) 0.0499(4) 0.077(2) Uani 1 1 d .
H31 H -0.3676 0.3925 0.0530 0.093 Uiso 1 1 calc R
C32 C -0.3013(5) 0.3380(4) -0.0034(3) 0.0688(18) Uani 1 1 d .
H32 H -0.3579 0.3411 -0.0368 0.083 Uiso 1 1 calc R
C33 C -0.2149(4) 0.3042(4) -0.0087(3) 0.0675(17) Uani 1 1 d .
H33 H -0.2107 0.2835 -0.0460 0.081 Uiso 1 1 calc R
C34 C -0.1322(4) 0.2997(4) 0.0401(2) 0.0546(14) Uani 1 1 d .
H34 H -0.0715 0.2769 0.0354 0.066 Uiso 1 1 calc R
C35 C 0.3237(3) 0.3739(3) 0.21311(19) 0.0339(9) Uani 1 1 d .
C36 C 0.2483(3) 0.4017(3) 0.16279(19) 0.0314(9) Uani 1 1 d .
C37 C 0.2530(3) 0.3524(3) 0.11363(18) 0.0307(9) Uani 1 1 d .
C38 C 0.3330(3) 0.2943(3) 0.13326(19) 0.0318(9) Uani 1 1 d .
C39 C 0.3761(3) 0.3069(3) 0.19458(19) 0.0323(9) Uani 1 1 d .
C40 C 0.3462(3) 0.4101(3) 0.2732(2) 0.0388(10) Uani 1 1 d .
C41 C 0.3550(4) 0.3609(4) 0.3233(2) 0.0534(13) Uani 1 1 d .
H41 H 0.3470 0.3027 0.3192 0.064 Uiso 1 1 calc R
C42 C 0.3755(5) 0.3970(5) 0.3797(3) 0.0736(19) Uani 1 1 d .
H42 H 0.3821 0.3632 0.4137 0.088 Uiso 1 1 calc R
C43 C 0.3861(5) 0.4809(5) 0.3861(3) 0.079(2) Uani 1 1 d .
H43 H 0.3991 0.5052 0.4243 0.094 Uiso 1 1 calc R
C44 C 0.3778(5) 0.5299(4) 0.3373(3) 0.0696(18) Uani 1 1 d .
H44 H 0.3848 0.5881 0.3415 0.084 Uiso 1 1 calc R
C45 C 0.3596(4) 0.4943(3) 0.2822(2) 0.0495(12) Uani 1 1 d .
H45 H 0.3559 0.5288 0.2489 0.059 Uiso 1 1 calc R
C46 C 0.1743(3) 0.4710(3) 0.1616(2) 0.0399(10) Uani 1 1 d .
H46B H 0.1723 0.4827 0.2028 0.048 Uiso 1 1 calc R
H46A H 0.1067 0.4519 0.1395 0.048 Uiso 1 1 calc R
C47 C 0.1974(4) 0.5510(3) 0.1337(3) 0.0503(13) Uani 1 1 d .
H47B H 0.2687 0.5657 0.1511 0.060 Uiso 1 1 calc R
H47A H 0.1872 0.5425 0.0907 0.060 Uiso 1 1 calc R
C48 C 0.1316(5) 0.6221(4) 0.1434(3) 0.0737(19) Uani 1 1 d .
H48A H 0.0608 0.6063 0.1289 0.111 Uiso 1 1 calc R
H48C H 0.1446 0.6708 0.1217 0.111 Uiso 1 1 calc R
H48B H 0.1470 0.6349 0.1857 0.111 Uiso 1 1 calc R
C49 C 0.1850(3) 0.3598(3) 0.05153(19) 0.0382(10) Uani 1 1 d .
H49B H 0.1234 0.3897 0.0533 0.046 Uiso 1 1 calc R
H49A H 0.1647 0.3036 0.0362 0.046 Uiso 1 1 calc R
C50 C 0.2315(4) 0.4040(4) 0.0080(2) 0.0491(12) Uani 1 1 d .
H50A H 0.2882 0.3707 0.0023 0.059 Uiso 1 1 calc R
H50B H 0.2587 0.4578 0.0251 0.059 Uiso 1 1 calc R
C51 C 0.1568(5) 0.4187(4) -0.0520(2) 0.0670(17) Uani 1 1 d .
H51C H 0.1913 0.4449 -0.0788 0.101 Uiso 1 1 calc R
H51B H 0.1029 0.4550 -0.0470 0.101 Uiso 1 1 calc R
H51A H 0.1283 0.3658 -0.0687 0.101 Uiso 1 1 calc R
C52 C 0.3698(3) 0.2346(3) 0.0945(2) 0.0409(11) Uani 1 1 d .
H52A H 0.3152 0.2248 0.0581 0.049 Uiso 1 1 calc R
H52B H 0.3850 0.1813 0.1157 0.049 Uiso 1 1 calc R
C53 C 0.4632(4) 0.2634(3) 0.0768(2) 0.0495(13) Uani 1 1 d .
H53A H 0.4495 0.3178 0.0570 0.059 Uiso 1 1 calc R
H53B H 0.5193 0.2702 0.1129 0.059 Uiso 1 1 calc R
C54 C 0.4934(5) 0.2034(4) 0.0360(3) 0.076(2) Uani 1 1 d .
H54A H 0.4923 0.1472 0.0514 0.114 Uiso 1 1 calc R
H54C H 0.5612 0.2166 0.0333 0.114 Uiso 1 1 calc R
H54B H 0.4463 0.2072 -0.0035 0.114 Uiso 1 1 calc R
C55 C 0.4650(3) 0.2601(3) 0.2323(2) 0.0416(11) Uani 1 1 d .
H55A H 0.4768 0.2108 0.2101 0.050 Uiso 1 1 calc R
H55B H 0.4479 0.2404 0.2685 0.050 Uiso 1 1 calc R
C56 C 0.5621(4) 0.3096(3) 0.2509(3) 0.0542(14) Uani 1 1 d .
H56B H 0.5516 0.3588 0.2736 0.065 Uiso 1 1 calc R
H56A H 0.5809 0.3287 0.2152 0.065 Uiso 1 1 calc R
C57 C 0.6472(4) 0.2573(4) 0.2891(4) 0.095(3) Uani 1 1 d .
H57A H 0.6618 0.2113 0.2655 0.142 Uiso 1 1 calc R
H57B H 0.6270 0.2356 0.3233 0.142 Uiso 1 1 calc R
H57C H 0.7074 0.2916 0.3030 0.142 Uiso 1 1 calc R

loop_
_atom_site_aniso_label
_atom_site_aniso_U_11
_atom_site_aniso_U_22
_atom_site_aniso_U_33
_atom_site_aniso_U_23
_atom_site_aniso_U_13
_atom_site_aniso_U_12
Dy1 0.02399(10) 0.03545(12) 0.03360(12) 0.00355(9) 0.00803(8) 0.00163(8)
O1 0.0328(16) 0.0357(16) 0.0316(16) -0.0015(13) 0.0056(13) -0.0003(13)
O2 0.0298(15) 0.0336(16) 0.0357(16) 0.0042(13) 0.0050(12) 0.0058(13)
O3 0.0385(19) 0.056(2) 0.056(2) 0.0103(18) 0.0128(16) -0.0120(16)
O4 0.0276(16) 0.059(2) 0.0384(17) -0.0036(15) 0.0124(13) 0.0015(14)
O5 0.0208(14) 0.0495(19) 0.0382(17) 0.0056(14) 0.0078(12) 0.0034(13)
C1 0.058(3) 0.046(3) 0.032(2) -0.002(2) 0.002(2) -0.002(2)
C2 0.073(4) 0.066(4) 0.037(3) -0.007(3) -0.004(3) -0.004(3)
C3 0.097(5) 0.062(4) 0.043(3) -0.015(3) 0.018(3) -0.004(4)
C4 0.080(4) 0.068(4) 0.053(3) -0.017(3) 0.017(3) 0.014(3)
C5 0.052(3) 0.057(3) 0.046(3) -0.010(3) 0.011(2) 0.009(3)
C6 0.044(3) 0.034(2) 0.033(2) -0.0005(19) 0.0102(19) -0.006(2)
C7 0.031(2) 0.037(2) 0.034(2) 0.0010(19) 0.0070(18) -0.0078(18)
C8 0.038(2) 0.033(2) 0.034(2) -0.0017(18) 0.0049(19) 0.0048(19)
C9 0.0224(19) 0.035(2) 0.032(2) 0.0026(18) 0.0046(16) 0.0008(17)
C10 0.027(2) 0.036(2) 0.033(2) 0.0058(18) 0.0065(17) 0.0006(17)
C11 0.042(3) 0.050(3) 0.032(2) 0.000(2) 0.010(2) 0.012(2)
C12 0.046(3) 0.066(3) 0.032(2) 0.002(2) 0.012(2) 0.014(3)
C13 0.042(3) 0.052(3) 0.030(2) 0.006(2) 0.005(2) 0.007(2)
C14 0.034(2) 0.043(3) 0.045(3) 0.005(2) 0.010(2) 0.012(2)
C15 0.034(2) 0.042(3) 0.033(2) -0.0012(19) 0.0083(18) 0.0038(19)
C16 0.057(4) 0.081(4) 0.079(4) 0.039(4) 0.032(3) 0.002(3)
C17 0.172(8) 0.087(5) 0.123(6) -0.027(5) 0.080(6) -0.062(6)
C18 0.114(7) 0.093(5) 0.159(7) -0.045(6) 0.060(6) -0.065(5)
C19 0.057(4) 0.059(4) 0.079(4) 0.003(3) 0.009(3) -0.021(3)
C20 0.054(3) 0.081(4) 0.048(3) -0.005(3) 0.021(3) 0.008(3)
C21 0.077(4) 0.087(5) 0.040(3) -0.006(3) 0.019(3) 0.007(4)
C22 0.081(4) 0.066(4) 0.053(3) -0.023(3) 0.040(3) -0.025(3)
C23 0.059(4) 0.059(3) 0.072(4) -0.027(3) 0.042(3) -0.017(3)
C24 0.042(3) 0.061(3) 0.059(3) -0.014(3) 0.021(3) -0.008(2)
C25 0.037(3) 0.047(3) 0.048(3) -0.008(2) 0.016(2) -0.003(2)
C26 0.036(3) 0.050(3) 0.049(3) -0.006(2) 0.019(2) -0.001(2)
C27 0.022(2) 0.059(3) 0.059(3) -0.003(3) 0.016(2) 0.007(2)
C28 0.027(2) 0.037(2) 0.048(3) 0.003(2) 0.0070(19) 0.0001(18)
C29 0.030(2) 0.038(3) 0.061(3) 0.012(2) 0.009(2) -0.0007(19)
C30 0.031(3) 0.074(4) 0.079(4) 0.012(3) 0.012(3) 0.017(3)
C31 0.025(3) 0.088(5) 0.111(6) 0.034(4) 0.004(3) 0.015(3)
C32 0.048(3) 0.077(4) 0.067(4) 0.023(4) -0.008(3) -0.005(3)
C33 0.044(3) 0.087(5) 0.060(4) 0.019(3) -0.006(3) 0.005(3)
C34 0.038(3) 0.062(4) 0.058(3) 0.008(3) 0.003(2) 0.006(2)
C35 0.028(2) 0.040(2) 0.035(2) -0.0030(19) 0.0084(18) -0.0005(18)
C36 0.025(2) 0.034(2) 0.036(2) -0.0011(18) 0.0093(17) -0.0024(17)
C37 0.0214(19) 0.037(2) 0.032(2) 0.0015(18) 0.0051(16) -0.0032(17)
C38 0.0221(19) 0.035(2) 0.039(2) -0.0046(19) 0.0081(17) -0.0029(17)
C39 0.0221(19) 0.037(2) 0.038(2) 0.0037(19) 0.0075(17) 0.0011(17)
C40 0.030(2) 0.047(3) 0.036(2) -0.004(2) 0.0032(19) -0.004(2)
C41 0.044(3) 0.069(4) 0.042(3) -0.002(3) 0.002(2) -0.007(3)
C42 0.063(4) 0.110(6) 0.040(3) 0.002(3) 0.000(3) -0.016(4)
C43 0.068(4) 0.118(6) 0.049(4) -0.036(4) 0.014(3) -0.020(4)
C44 0.071(4) 0.078(4) 0.059(4) -0.029(3) 0.016(3) -0.004(3)
C45 0.045(3) 0.055(3) 0.047(3) -0.011(2) 0.010(2) 0.000(2)
C46 0.034(2) 0.037(2) 0.050(3) 0.002(2) 0.013(2) 0.0045(19)
C47 0.048(3) 0.038(3) 0.063(3) 0.005(2) 0.013(3) 0.004(2)
C48 0.057(4) 0.042(3) 0.124(6) 0.008(3) 0.027(4) 0.013(3)
C49 0.028(2) 0.046(3) 0.039(2) 0.003(2) 0.0062(18) -0.0022(19)
C50 0.044(3) 0.063(3) 0.039(3) 0.004(2) 0.007(2) -0.008(2)
C51 0.065(4) 0.091(5) 0.038(3) 0.013(3) 0.001(3) -0.013(3)
C52 0.034(2) 0.044(3) 0.048(3) -0.009(2) 0.017(2) -0.003(2)
C53 0.045(3) 0.055(3) 0.056(3) -0.014(3) 0.028(2) -0.001(2)
C54 0.073(4) 0.092(5) 0.083(5) -0.021(4) 0.054(4) -0.005(4)
C55 0.022(2) 0.047(3) 0.051(3) 0.007(2) 0.0011(18) 0.0015(19)
C56 0.029(2) 0.052(3) 0.074(4) 0.006(3) -0.001(2) -0.004(2)
C57 0.031(3) 0.077(5) 0.150(8) 0.016(5) -0.022(4) 0.001(3)

loop_
_atom_type_symbol
_atom_type_description
_atom_type_scat_dispersion_real
_atom_type_scat_dispersion_imag
_atom_type_scat_source
C C 0.0033 0.0016 'International Tables Vol C Tables 4.2.6.8 and 6.1.1.4'
H H 0.0000 0.0000 'International Tables Vol C Tables 4.2.6.8 and 6.1.1.4'
O O 0.0106 0.0060 'International Tables Vol C Tables 4.2.6.8 and 6.1.1.4'
Dy Dy -0.1892 4.4098 'International Tables Vol C Tables 4.2.6.8 and 6.1.1.4'

loop_
_geom_angle_atom_site_label_1
_geom_angle_atom_site_label_2
_geom_angle_atom_site_label_3
_geom_angle
O4 Dy1 O2 90.09(11)
O4 Dy1 O5 75.76(11)
O2 Dy1 O5 150.61(11)
O4 Dy1 O1 149.46(11)
O2 Dy1 O1 76.73(11)
O5 Dy1 O1 102.55(11)
O4 Dy1 O3 75.74(12)
O2 Dy1 O3 76.99(11)
O5 Dy1 O3 74.63(11)
O1 Dy1 O3 74.50(12)
O4 Dy1 C37 116.67(13)
O2 Dy1 C37 126.86(11)
O5 Dy1 C37 82.46(12)
O1 Dy1 C37 92.92(12)
O3 Dy1 C37 150.43(12)
O4 Dy1 C36 87.25(12)
O2 Dy1 C36 122.66(12)
O5 Dy1 C36 82.87(12)
O1 Dy1 C36 123.10(12)
O3 Dy1 C36 154.44(12)
C37 Dy1 C36 30.82(12)
O4 Dy1 C38 133.88(12)
O2 Dy1 C38 97.22(12)
O5 Dy1 C38 111.21(12)
O1 Dy1 C38 75.76(12)
O3 Dy1 C38 150.24(13)
C37 Dy1 C38 31.04(12)
C36 Dy1 C38 50.83(13)
O4 Dy1 C35 83.86(12)
O2 Dy1 C35 92.09(12)
O5 Dy1 C35 111.40(12)
O1 Dy1 C35 123.48(12)
O3 Dy1 C35 156.68(13)
C37 Dy1 C35 50.86(13)
C36 Dy1 C35 30.70(13)
C38 Dy1 C35 50.55(13)
O4 Dy1 C39 110.63(12)
O2 Dy1 C39 77.50(12)
O5 Dy1 C39 131.46(12)
O1 Dy1 C39 93.49(12)
O3 Dy1 C39 153.69(12)
C37 Dy1 C39 50.87(12)
C36 Dy1 C39 50.80(13)
C38 Dy1 C39 30.35(12)
C35 Dy1 C39 30.76(13)
C7 O1 Dy1 133.6(3)
C9 O2 Dy1 134.5(3)
C19 O3 C16 109.5(4)
C19 O3 Dy1 125.7(3)
C16 O3 Dy1 124.3(3)
C26 O4 Dy1 132.4(3)
C28 O5 Dy1 133.1(3)
C2 C1 C6 121.3(5)
C2 C1 H1 119.3
C6 C1 H1 119.3
C3 C2 C1 119.9(5)
C3 C2 H2 120.0
C1 C2 H2 120.0
C2 C3 C4 120.5(5)
C2 C3 H3 119.7
C4 C3 H3 119.7
C3 C4 C5 119.5(6)
C3 C4 H4 120.3
C5 C4 H4 120.3
C6 C5 C4 120.7(5)
C6 C5 H5 119.7
C4 C5 H5 119.7
C1 C6 C5 118.0(5)
C1 C6 C7 119.4(4)
C5 C6 C7 122.6(4)
O1 C7 C8 124.5(4)
O1 C7 C6 115.4(4)
C8 C7 C6 120.0(4)
C9 C8 C7 125.5(4)
C9 C8 H8 117.3
C7 C8 H8 117.3
O2 C9 C8 124.6(4)
O2 C9 C10 115.4(4)
C8 C9 C10 120.0(4)
C11 C10 C15 119.4(4)
C11 C10 C9 118.7(4)
C15 C10 C9 121.9(4)
C12 C11 C10 120.2(4)
C12 C11 H11 119.9
C10 C11 H11 119.9
C11 C12 C13 120.3(5)
C11 C12 H12 119.9
C13 C12 H12 119.9
C14 C13 C12 119.7(4)
C14 C13 H13 120.2
C12 C13 H13 120.2
C13 C14 C15 120.8(4)
C13 C14 H14 119.6
C15 C14 H14 119.6
C14 C15 C10 119.7(4)
C14 C15 H15 120.2
C10 C15 H15 120.2
C17 C16 O3 106.0(6)
C17 C16 H16A 110.5
O3 C16 H16A 110.5
C17 C16 H16B 110.5
O3 C16 H16B 110.5
H16A C16 H16B 108.7
C16 C17 C18 103.6(7)
C16 C17 H17B 111.0
C18 C17 H17B 111.0
C16 C17 H17A 111.0
C18 C17 H17A 111.0
H17B C17 H17A 109.0
C19 C18 C17 101.2(6)
C19 C18 H18A 111.5
C17 C18 H18A 111.5
C19 C18 H18B 111.5
C17 C18 H18B 111.5
H18A C18 H18B 109.3
O3 C19 C18 104.4(6)
O3 C19 H19A 110.9
C18 C19 H19A 110.9
O3 C19 H19B 110.9
C18 C19 H19B 110.9
H19A C19 H19B 108.9
C25 C20 C21 120.5(5)
C25 C20 H20 119.8
C21 C20 H20 119.8
C22 C21 C20 120.4(6)
C22 C21 H21 119.8
C20 C21 H21 119.8
C23 C22 C21 119.5(5)
C23 C22 H22 120.3
C21 C22 H22 120.3
C22 C23 C24 120.8(5)
C22 C23 H23 119.6
C24 C23 H23 119.6
C23 C24 C25 120.4(5)
C23 C24 H24 119.8
C25 C24 H24 119.8
C20 C25 C24 118.4(5)
C20 C25 C26 118.1(4)
C24 C25 C26 123.5(5)
O4 C26 C27 123.5(4)
O4 C26 C25 115.8(4)
C27 C26 C25 120.7(4)
C26 C27 C28 125.0(4)
C26 C27 H27 117.5
C28 C27 H27 117.5
O5 C28 C27 124.0(4)
O5 C28 C29 115.8(4)
C27 C28 C29 120.2(4)
C34 C29 C30 117.7(5)
C34 C29 C28 118.2(4)
C30 C29 C28 124.0(5)
C29 C30 C31 118.9(6)
C29 C30 H30 120.5
C31 C30 H30 120.5
C32 C31 C30 121.4(6)
C32 C31 H31 119.3
C30 C31 H31 119.3
C33 C32 C31 119.9(6)
C33 C32 H32 120.0
C31 C32 H32 120.0
C32 C33 C34 120.0(7)
C32 C33 H33 120.0
C34 C33 H33 120.0
C29 C34 C33 122.0(6)
C29 C34 H34 119.0
C33 C34 H34 119.0
C36 C35 C39 107.9(4)
C36 C35 C40 125.8(4)
C39 C35 C40 126.3(4)
C36 C35 Dy1 73.6(2)
C39 C35 Dy1 75.0(2)
C40 C35 Dy1 119.1(3)
C37 C36 C35 108.2(4)
C37 C36 C46 125.4(4)
C35 C36 C46 126.3(4)
C37 C36 Dy1 73.9(2)
C35 C36 Dy1 75.7(3)
C46 C36 Dy1 115.8(3)
C36 C37 C38 107.9(4)
C36 C37 C49 125.9(4)
C38 C37 C49 126.2(4)
C36 C37 Dy1 75.3(2)
C38 C37 Dy1 75.9(2)
C49 C37 Dy1 114.9(3)
C39 C38 C37 108.2(4)
C39 C38 C52 125.9(4)
C37 C38 C52 125.8(4)
C39 C38 Dy1 75.5(2)
C37 C38 Dy1 73.0(2)
C52 C38 Dy1 120.9(3)
C38 C39 C35 107.8(4)
C38 C39 C55 125.3(4)
C35 C39 C55 126.8(4)
C38 C39 Dy1 74.2(2)
C35 C39 Dy1 74.2(2)
C55 C39 Dy1 119.9(3)
C45 C40 C41 117.1(5)
C45 C40 C35 121.4(4)
C41 C40 C35 121.4(4)
C40 C41 C42 120.2(6)
C40 C41 H41 119.9
C42 C41 H41 119.9
C43 C42 C41 120.3(6)
C43 C42 H42 119.8
C41 C42 H42 119.8
C44 C43 C42 120.0(6)
C44 C43 H43 120.0
C42 C43 H43 120.0
C43 C44 C45 119.6(6)
C43 C44 H44 120.2
C45 C44 H44 120.2
C44 C45 C40 122.7(6)
C44 C45 H45 118.6
C40 C45 H45 118.6
C36 C46 C47 114.9(4)
C36 C46 H46B 108.5
C47 C46 H46B 108.5
C36 C46 H46A 108.5
C47 C46 H46A 108.5
H46B C46 H46A 107.5
C48 C47 C46 112.2(5)
C48 C47 H47B 109.2
C46 C47 H47B 109.2
C48 C47 H47A 109.2
C46 C47 H47A 109.2
H47B C47 H47A 107.9
C47 C48 H48A 109.5
C47 C48 H48C 109.5
H48A C48 H48C 109.5
C47 C48 H48B 109.5
H48A C48 H48B 109.5
H48C C48 H48B 109.5
C37 C49 C50 114.6(4)
C37 C49 H49B 108.6
C50 C49 H49B 108.6
C37 C49 H49A 108.6
C50 C49 H49A 108.6
H49B C49 H49A 107.6
C49 C50 C51 112.8(4)
C49 C50 H50A 109.0
C51 C50 H50A 109.0
C49 C50 H50B 109.0
C51 C50 H50B 109.0
H50A C50 H50B 107.8
C50 C51 H51C 109.5
C50 C51 H51B 109.5
H51C C51 H51B 109.5
C50 C51 H51A 109.5
H51C C51 H51A 109.5
H51B C51 H51A 109.5
C38 C52 C53 114.4(4)
C38 C52 H52A 108.7
C53 C52 H52A 108.7
C38 C52 H52B 108.7
C53 C52 H52B 108.7
H52A C52 H52B 107.6
C54 C53 C52 112.0(4)
C54 C53 H53A 109.2
C52 C53 H53A 109.2
C54 C53 H53B 109.2
C52 C53 H53B 109.2
H53A C53 H53B 107.9
C53 C54 H54A 109.5
C53 C54 H54C 109.5
H54A C54 H54C 109.5
C53 C54 H54B 109.5
H54A C54 H54B 109.5
H54C C54 H54B 109.5
C39 C55 C56 114.9(4)
C39 C55 H55A 108.5
C56 C55 H55A 108.5
C39 C55 H55B 108.5
C56 C55 H55B 108.5
H55A C55 H55B 107.5
C55 C56 C57 111.0(5)
C55 C56 H56B 109.4
C57 C56 H56B 109.4
C55 C56 H56A 109.4
C57 C56 H56A 109.4
H56B C56 H56A 108.0
C56 C57 H57A 109.5
C56 C57 H57B 109.5
H57A C57 H57B 109.5
C56 C57 H57C 109.5
H57A C57 H57C 109.5
H57B C57 H57C 109.5

loop_
_geom_bond_atom_site_label_1
_geom_bond_atom_site_label_2
_geom_bond_distance
Dy1 O4 2.255(3)
Dy1 O2 2.257(3)
Dy1 O5 2.258(3)
Dy1 O1 2.272(3)
Dy1 O3 2.473(3)
Dy1 C37 2.656(4)
Dy1 C36 2.673(4)
Dy1 C38 2.693(4)
Dy1 C35 2.699(4)
Dy1 C39 2.710(4)
O1 C7 1.274(5)
O2 C9 1.267(5)
O3 C19 1.450(6)
O3 C16 1.456(6)
O4 C26 1.269(5)
O5 C28 1.267(5)
C1 C2 1.376(7)
C1 C6 1.382(6)
C1 H1 0.9500
C2 C3 1.368(9)
C2 H2 0.9500
C3 C4 1.370(8)
C3 H3 0.9500
C4 C5 1.393(7)
C4 H4 0.9500
C5 C6 1.390(7)
C5 H5 0.9500
C6 C7 1.493(6)
C7 C8 1.402(6)
C8 C9 1.396(6)
C8 H8 0.9500
C9 C10 1.504(6)
C10 C11 1.386(6)
C10 C15 1.400(6)
C11 C12 1.376(6)
C11 H11 0.9500
C12 C13 1.393(7)
C12 H12 0.9500
C13 C14 1.370(6)
C13 H13 0.9500
C14 C15 1.382(6)
C14 H14 0.9500
C15 H15 0.9500
C16 C17 1.396(9)
C16 H16A 0.9900
C16 H16B 0.9900
C17 C18 1.554(13)
C17 H17B 0.9900
C17 H17A 0.9900
C18 C19 1.492(9)
C18 H18A 0.9900
C18 H18B 0.9900
C19 H19A 0.9900
C19 H19B 0.9900
C20 C25 1.381(7)
C20 C21 1.392(7)
C20 H20 0.9500
C21 C22 1.377(8)
C21 H21 0.9500
C22 C23 1.369(8)
C22 H22 0.9500
C23 C24 1.378(7)
C23 H23 0.9500
C24 C25 1.399(7)
C24 H24 0.9500
C25 C26 1.503(7)
C26 C27 1.405(7)
C27 C28 1.406(7)
C27 H27 0.9500
C28 C29 1.499(6)
C29 C34 1.382(8)
C29 C30 1.391(7)
C30 C31 1.415(8)
C30 H30 0.9500
C31 C32 1.357(9)
C31 H31 0.9500
C32 C33 1.349(9)
C32 H32 0.9500
C33 C34 1.387(7)
C33 H33 0.9500
C34 H34 0.9500
C35 C36 1.422(6)
C35 C39 1.435(6)
C35 C40 1.478(6)
C36 C37 1.416(6)
C36 C46 1.514(6)
C37 C38 1.432(6)
C37 C49 1.511(6)
C38 C39 1.415(6)
C38 C52 1.503(6)
C39 C55 1.513(6)
C40 C45 1.384(7)
C40 C41 1.398(7)
C41 C42 1.402(8)
C41 H41 0.9500
C42 C43 1.371(10)
C42 H42 0.9500
C43 C44 1.370(9)
C43 H43 0.9500
C44 C45 1.374(7)
C44 H44 0.9500
C45 H45 0.9500
C46 C47 1.522(7)
C46 H46B 0.9900
C46 H46A 0.9900
C47 C48 1.520(7)
C47 H47B 0.9900
C47 H47A 0.9900
C48 H48A 0.9800
C48 H48C 0.9800
C48 H48B 0.9800
C49 C50 1.521(6)
C49 H49B 0.9900
C49 H49A 0.9900
C50 C51 1.524(7)
C50 H50A 0.9900
C50 H50B 0.9900
C51 H51C 0.9800
C51 H51B 0.9800
C51 H51A 0.9800
C52 C53 1.529(6)
C52 H52A 0.9900
C52 H52B 0.9900
C53 C54 1.498(7)
C53 H53A 0.9900
C53 H53B 0.9900
C54 H54A 0.9800
C54 H54C 0.9800
C54 H54B 0.9800
C55 C56 1.523(6)
C55 H55A 0.9900
C55 H55B 0.9900
C56 C57 1.529(7)
C56 H56B 0.9900
C56 H56A 0.9900
C57 H57A 0.9800
C57 H57B 0.9800
C57 H57C 0.9800

loop_
_geom_torsion_atom_site_label_1
_geom_torsion_atom_site_label_2
_geom_torsion_atom_site_label_3
_geom_torsion_atom_site_label_4
_geom_torsion
O4 Dy1 O1 C7 -74.0(4)
O2 Dy1 O1 C7 -7.3(4)
O5 Dy1 O1 C7 -157.2(4)
O3 Dy1 O1 C7 -87.3(4)
C37 Dy1 O1 C7 119.9(4)
C36 Dy1 O1 C7 113.2(4)
C38 Dy1 O1 C7 93.8(4)
C35 Dy1 O1 C7 76.3(4)
C39 Dy1 O1 C7 69.0(4)
O4 Dy1 O2 C9 159.2(4)
O5 Dy1 O2 C9 99.1(4)
O1 Dy1 O2 C9 7.0(4)
O3 Dy1 O2 C9 83.9(4)
C37 Dy1 O2 C9 -76.6(4)
C36 Dy1 O2 C9 -114.0(4)
C38 Dy1 O2 C9 -66.4(4)
C35 Dy1 O2 C9 -116.9(4)
C39 Dy1 O2 C9 -89.7(4)
O4 Dy1 O3 C19 136.0(4)
O2 Dy1 O3 C19 -130.5(4)
O5 Dy1 O3 C19 57.1(4)
O1 Dy1 O3 C19 -50.9(4)
C37 Dy1 O3 C19 16.6(6)
C36 Dy1 O3 C19 86.3(5)
C38 Dy1 O3 C19 -48.8(5)
C35 Dy1 O3 C19 165.7(4)
C39 Dy1 O3 C19 -116.2(5)
O4 Dy1 O3 C16 -53.1(4)
O2 Dy1 O3 C16 40.3(4)
O5 Dy1 O3 C16 -132.0(4)
O1 Dy1 O3 C16 119.9(4)
C37 Dy1 O3 C16 -172.5(4)
C36 Dy1 O3 C16 -102.9(5)
C38 Dy1 O3 C16 122.0(4)
C35 Dy1 O3 C16 -23.4(6)
C39 Dy1 O3 C16 54.7(5)
O2 Dy1 O4 C26 -126.8(4)
O5 Dy1 O4 C26 27.1(4)
O1 Dy1 O4 C26 -63.5(5)
O3 Dy1 O4 C26 -50.3(4)
C37 Dy1 O4 C26 101.0(4)
C36 Dy1 O4 C26 110.5(4)
C38 Dy1 O4 C26 133.0(4)
C35 Dy1 O4 C26 141.1(4)
C39 Dy1 O4 C26 156.5(4)
O4 Dy1 O5 C28 -22.0(4)
O2 Dy1 O5 C28 41.4(5)
O1 Dy1 O5 C28 126.6(4)
O3 Dy1 O5 C28 56.8(4)
C37 Dy1 O5 C28 -142.1(4)
C36 Dy1 O5 C28 -111.0(4)
C38 Dy1 O5 C28 -154.0(4)
C35 Dy1 O5 C28 -99.5(4)
C39 Dy1 O5 C28 -127.2(4)
C6 C1 C2 C3 -1.0(9)
C1 C2 C3 C4 -0.7(10)
C2 C3 C4 C5 1.1(10)
C3 C4 C5 C6 0.1(10)
C2 C1 C6 C5 2.2(8)
C2 C1 C6 C7 -179.3(5)
C4 C5 C6 C1 -1.7(8)
C4 C5 C6 C7 179.9(5)
Dy1 O1 C7 C8 6.4(7)
Dy1 O1 C7 C6 -173.6(3)
C1 C6 C7 O1 -20.8(6)
C5 C6 C7 O1 157.6(5)
C1 C6 C7 C8 159.2(4)
C5 C6 C7 C8 -22.4(7)
O1 C7 C8 C9 -1.0(7)
C6 C7 C8 C9 179.0(4)
Dy1 O2 C9 C8 -5.7(7)
Dy1 O2 C9 C10 173.3(3)
C7 C8 C9 O2 0.6(7)
C7 C8 C9 C10 -178.3(4)
O2 C9 C10 C11 20.5(6)
C8 C9 C10 C11 -160.5(4)
O2 C9 C10 C15 -157.5(4)
C8 C9 C10 C15 21.5(6)
C15 C10 C11 C12 -1.4(7)
C9 C10 C11 C12 -179.4(5)
C10 C11 C12 C13 1.2(8)
C11 C12 C13 C14 0.2(8)
C12 C13 C14 C15 -1.4(8)
C13 C14 C15 C10 1.2(7)
C11 C10 C15 C14 0.2(7)
C9 C10 C15 C14 178.2(4)
C19 O3 C16 C17 15.7(8)
Dy1 O3 C16 C17 -156.4(6)
O3 C16 C17 C18 -33.7(9)
C16 C17 C18 C19 39.4(9)
C16 O3 C19 C18 10.1(7)
Dy1 O3 C19 C18 -177.9(5)
C17 C18 C19 O3 -29.0(8)
C25 C20 C21 C22 0.3(10)
C20 C21 C22 C23 -0.9(10)
C21 C22 C23 C24 1.2(9)
C22 C23 C24 C25 -1.0(9)
C21 C20 C25 C24 0.0(9)
C21 C20 C25 C26 -179.6(5)
C23 C24 C25 C20 0.4(8)
C23 C24 C25 C26 179.9(5)
Dy1 O4 C26 C27 -23.7(8)
Dy1 O4 C26 C25 155.6(3)
C20 C25 C26 O4 -3.2(7)
C24 C25 C26 O4 177.3(5)
C20 C25 C26 C27 176.1(5)
C24 C25 C26 C27 -3.4(8)
O4 C26 C27 C28 1.2(9)
C25 C26 C27 C28 -178.1(5)
Dy1 O5 C28 C27 13.6(7)
Dy1 O5 C28 C29 -165.4(3)
C26 C27 C28 O5 3.9(8)
C26 C27 C28 C29 -177.1(5)
O5 C28 C29 C34 13.4(7)
C27 C28 C29 C34 -165.7(5)
O5 C28 C29 C30 -167.8(5)
C27 C28 C29 C30 13.1(7)
C34 C29 C30 C31 -0.7(8)
C28 C29 C30 C31 -179.6(5)
C29 C30 C31 C32 2.1(10)
C30 C31 C32 C33 -1.7(10)
C31 C32 C33 C34 -0.1(10)
C30 C29 C34 C33 -1.0(8)
C28 C29 C34 C33 177.9(5)
C32 C33 C34 C29 1.4(10)
O4 Dy1 C35 C36 -95.0(2)
O2 Dy1 C35 C36 175.2(2)
O5 Dy1 C35 C36 -22.9(3)
O1 Dy1 C35 C36 99.7(2)
O3 Dy1 C35 C36 -123.8(3)
C37 Dy1 C35 C36 37.1(2)
C38 Dy1 C35 C36 77.5(3)
C39 Dy1 C35 C36 114.1(4)
O4 Dy1 C35 C39 150.9(3)
O2 Dy1 C35 C39 61.0(3)
O5 Dy1 C35 C39 -137.1(2)
O1 Dy1 C35 C39 -14.4(3)
O3 Dy1 C35 C39 122.0(3)
C37 Dy1 C35 C39 -77.1(3)
C36 Dy1 C35 C39 -114.1(4)
C38 Dy1 C35 C39 -36.6(2)
O4 Dy1 C35 C40 27.3(3)
O2 Dy1 C35 C40 -62.6(3)
O5 Dy1 C35 C40 99.4(3)
O1 Dy1 C35 C40 -138.0(3)
O3 Dy1 C35 C40 -1.6(6)
C37 Dy1 C35 C40 159.3(4)
C36 Dy1 C35 C40 122.3(4)
C38 Dy1 C35 C40 -160.2(4)
C39 Dy1 C35 C40 -123.6(5)
C39 C35 C36 C37 0.5(5)
C40 C35 C36 C37 178.2(4)
Dy1 C35 C36 C37 -67.3(3)
C39 C35 C36 C46 179.5(4)
C40 C35 C36 C46 -2.8(7)
Dy1 C35 C36 C46 111.6(4)
C39 C35 C36 Dy1 67.9(3)
C40 C35 C36 Dy1 -114.4(4)
O4 Dy1 C36 C37 -163.2(2)
O2 Dy1 C36 C37 108.4(2)
O5 Dy1 C36 C37 -87.2(2)
O1 Dy1 C36 C37 13.1(3)
O3 Dy1 C36 C37 -115.5(3)
C38 Dy1 C36 C37 37.7(2)
C35 Dy1 C36 C37 114.2(4)
C39 Dy1 C36 C37 77.2(3)
O4 Dy1 C36 C35 82.6(2)
O2 Dy1 C36 C35 -5.8(3)
O5 Dy1 C36 C35 158.6(3)
O1 Dy1 C36 C35 -101.1(2)
O3 Dy1 C36 C35 130.4(3)
C37 Dy1 C36 C35 -114.2(4)
C38 Dy1 C36 C35 -76.5(3)
C39 Dy1 C36 C35 -37.0(2)
O4 Dy1 C36 C46 -41.2(3)
O2 Dy1 C36 C46 -129.5(3)
O5 Dy1 C36 C46 34.8(3)
O1 Dy1 C36 C46 135.2(3)
O3 Dy1 C36 C46 6.6(5)
C37 Dy1 C36 C46 122.1(4)
C38 Dy1 C36 C46 159.7(4)
C35 Dy1 C36 C46 -123.8(4)
C39 Dy1 C36 C46 -160.8(4)
C35 C36 C37 C38 -1.0(5)
C46 C36 C37 C38 180.0(4)
Dy1 C36 C37 C38 -69.5(3)
C35 C36 C37 C49 178.8(4)
C46 C36 C37 C49 -0.2(7)
Dy1 C36 C37 C49 110.3(4)
C35 C36 C37 Dy1 68.5(3)
C46 C36 C37 Dy1 -110.5(4)
O4 Dy1 C37 C36 18.8(3)
O2 Dy1 C37 C36 -93.4(3)
O5 Dy1 C37 C36 88.7(2)
O1 Dy1 C37 C36 -169.0(2)
O3 Dy1 C37 C36 127.9(3)
C38 Dy1 C37 C36 -113.2(3)
C35 Dy1 C37 C36 -36.9(2)
C39 Dy1 C37 C36 -76.9(3)
O4 Dy1 C37 C38 132.1(2)
O2 Dy1 C37 C38 19.8(3)
O5 Dy1 C37 C38 -158.1(3)
O1 Dy1 C37 C38 -55.8(2)
O3 Dy1 C37 C38 -118.9(3)
C36 Dy1 C37 C38 113.2(3)
C35 Dy1 C37 C38 76.3(3)
C39 Dy1 C37 C38 36.3(2)
O4 Dy1 C37 C49 -104.3(3)
O2 Dy1 C37 C49 143.5(3)
O5 Dy1 C37 C49 -34.4(3)
O1 Dy1 C37 C49 67.9(3)
O3 Dy1 C37 C49 4.8(5)
C36 Dy1 C37 C49 -123.1(4)
C38 Dy1 C37 C49 123.7(4)
C35 Dy1 C37 C49 -160.0(4)
C39 Dy1 C37 C49 160.0(4)
C36 C37 C38 C39 1.2(5)
C49 C37 C38 C39 -178.6(4)
Dy1 C37 C38 C39 -67.9(3)
C36 C37 C38 C52 -174.7(4)
C49 C37 C38 C52 5.5(7)
Dy1 C37 C38 C52 116.2(4)
C36 C37 C38 Dy1 69.1(3)
C49 C37 C38 Dy1 -110.7(4)
O4 Dy1 C38 C39 47.5(3)
O2 Dy1 C38 C39 -49.6(3)
O5 Dy1 C38 C39 138.0(2)
O1 Dy1 C38 C39 -123.9(3)
O3 Dy1 C38 C39 -126.0(3)
C37 Dy1 C38 C39 114.6(4)
C36 Dy1 C38 C39 77.2(3)
C35 Dy1 C38 C39 37.2(2)
O4 Dy1 C38 C37 -67.0(3)
O2 Dy1 C38 C37 -164.1(2)
O5 Dy1 C38 C37 23.4(3)
O1 Dy1 C38 C37 121.6(3)
O3 Dy1 C38 C37 119.5(3)
C36 Dy1 C38 C37 -37.4(2)
C35 Dy1 C38 C37 -77.4(3)
C39 Dy1 C38 C37 -114.6(4)
O4 Dy1 C38 C52 170.9(3)
O2 Dy1 C38 C52 73.8(3)
O5 Dy1 C38 C52 -98.7(3)
O1 Dy1 C38 C52 -0.5(3)
O3 Dy1 C38 C52 -2.6(5)
C37 Dy1 C38 C52 -122.0(5)
C36 Dy1 C38 C52 -159.4(4)
C35 Dy1 C38 C52 160.5(4)
C39 Dy1 C38 C52 123.4(5)
C37 C38 C39 C35 -0.9(5)
C52 C38 C39 C35 175.0(4)
Dy1 C38 C39 C35 -67.1(3)
C37 C38 C39 C55 -178.0(4)
C52 C38 C39 C55 -2.2(7)
Dy1 C38 C39 C55 115.7(4)
C37 C38 C39 Dy1 66.3(3)
C52 C38 C39 Dy1 -117.9(4)
C36 C35 C39 C38 0.2(5)
C40 C35 C39 C38 -177.5(4)
Dy1 C35 C39 C38 67.1(3)
C36 C35 C39 C55 177.3(4)
C40 C35 C39 C55 -0.4(7)
Dy1 C35 C39 C55 -115.8(4)
C36 C35 C39 Dy1 -66.9(3)
C40 C35 C39 Dy1 115.4(4)
O4 Dy1 C39 C38 -145.4(2)
O2 Dy1 C39 C38 129.3(3)
O5 Dy1 C39 C38 -56.4(3)
O1 Dy1 C39 C38 53.7(3)
O3 Dy1 C39 C38 115.0(3)
C37 Dy1 C39 C38 -37.2(2)
C36 Dy1 C39 C38 -77.3(3)
C35 Dy1 C39 C38 -114.2(4)
O4 Dy1 C39 C35 -31.1(3)
O2 Dy1 C39 C35 -116.4(3)
O5 Dy1 C39 C35 57.8(3)
O1 Dy1 C39 C35 168.0(2)
O3 Dy1 C39 C35 -130.8(3)
C37 Dy1 C39 C35 77.0(3)
C36 Dy1 C39 C35 37.0(2)
C38 Dy1 C39 C35 114.2(4)
O4 Dy1 C39 C55 92.6(3)
O2 Dy1 C39 C55 7.3(3)
O5 Dy1 C39 C55 -178.4(3)
O1 Dy1 C39 C55 -68.3(3)
O3 Dy1 C39 C55 -7.0(5)
C37 Dy1 C39 C55 -159.2(4)
C36 Dy1 C39 C55 160.7(4)
C38 Dy1 C39 C55 -122.0(5)
C35 Dy1 C39 C55 123.8(5)
C36 C35 C40 C45 -49.2(7)
C39 C35 C40 C45 128.1(5)
Dy1 C35 C40 C45 -139.4(4)
C36 C35 C40 C41 130.8(5)
C39 C35 C40 C41 -51.9(7)
Dy1 C35 C40 C41 40.6(6)
C45 C40 C41 C42 0.6(8)
C35 C40 C41 C42 -179.4(5)
C40 C41 C42 C43 0.7(9)
C41 C42 C43 C44 -0.8(11)
C42 C43 C44 C45 -0.3(10)
C43 C44 C45 C40 1.7(9)
C41 C40 C45 C44 -1.8(8)
C35 C40 C45 C44 178.2(5)
C37 C36 C46 C47 -76.5(6)
C35 C36 C46 C47 104.6(5)
Dy1 C36 C46 C47 -164.6(3)
C36 C46 C47 C48 -170.1(5)
C36 C37 C49 C50 102.0(5)
C38 C37 C49 C50 -78.2(6)
Dy1 C37 C49 C50 -168.6(3)
C37 C49 C50 C51 -173.5(5)
C39 C38 C52 C53 -76.8(6)
C37 C38 C52 C53 98.3(5)
Dy1 C38 C52 C53 -171.0(3)
C38 C52 C53 C54 -177.3(5)
C38 C39 C55 C56 107.5(5)
C35 C39 C55 C56 -69.1(6)
Dy1 C39 C55 C56 -161.2(4)
C39 C55 C56 C57 179.7(5)

loop_
_platon_squeeze_void_nr
_platon_squeeze_void_average_x
_platon_squeeze_void_average_y
_platon_squeeze_void_average_z
_platon_squeeze_void_volume
_platon_squeeze_void_count_electrons
_platon_squeeze_void_content
1 0.042 0.559 0.008 7 1 ' '
2 0.042 0.940 0.508 7 0 ' '
3 0.265 0.709 0.340 24 0 ' '
4 0.265 0.791 0.840 24 0 ' '
5 0.292 0.238 0.433 7 1 ' '
6 0.292 0.262 0.933 7 1 ' '
7 0.492 0.750 0.099 9 2 ' '
8 0.492 0.750 0.599 9 2 ' '
9 0.508 0.250 0.401 9 2 ' '
10 0.508 0.250 0.901 9 2 ' '
11 0.735 0.209 0.160 24 0 ' '
12 0.735 0.291 0.660 24 0 ' '
13 0.708 0.738 0.067 7 1 ' '
14 0.708 0.762 0.567 7 1 ' '
15 0.958 0.060 0.492 7 0 ' '
16 0.958 0.440 0.992 7 0 ' '
